data_4323848
loop_
_publ_author_name
'Maurits D. Janssen'
'Anthony L. Spek'
'David M. Grove'
'Gerard van Koten'

_publ_section_title
;
 A Mixed (Arenethiolato)copper(I)/Copper Bromide Aggregate: X-ray
 Structure of Octanuclear [Cu8{SC6H3(CH2NMe2)2-2,6}3Br5]
;
_journal_name_full 'Inorganic Chemistry'
_journal_page_first 4078
_journal_page_last 4081
_journal_paper_doi 10.1021/ic9515315
_journal_volume 35
_journal_year 1996
_chemical_formula_sum 'C37 H59 Br5 Cl2 Cu8 N6 S3'
_chemical_formula_weight 1662.85
_chemical_name_systematic
; 
 ? 
;
_space_group_IT_number 33
_symmetry_cell_setting orthorhombic
_symmetry_space_group_name_Hall 'P 2c -2n'
_symmetry_space_group_name_H-M 'P n a 21'
_atom_sites_solution_hydrogens geom
_atom_sites_solution_primary direct
_atom_sites_solution_secondary difmap
_audit_creation_method SHELXL
_cell_angle_alpha 90.00
_cell_angle_beta 90.00
_cell_angle_gamma 90.00
_cell_formula_units_Z 4
_cell_length_a 26.5238(15)
_cell_length_b 16.2318(15)
_cell_length_c 12.421(4)
_cell_measurement_temperature 150(2)
_cell_volume 5347.6(18)
_computing_structure_refinement 'SHELXL-93 (Sheldrick, 1993)'
_computing_structure_solution 'SHELXS-86 (Sheldrick, 1990)'
_diffrn_ambient_temperature 150(2)
_diffrn_radiation_monochromator graphite
_diffrn_radiation_source 'fine-focus sealed tube'
_diffrn_radiation_type MoKa
_diffrn_radiation_wavelength 0.71073
_diffrn_reflns_av_R_equivalents 0.1158
_diffrn_reflns_av_sigmaI/netI 0.1064
_diffrn_reflns_limit_h_max 31
_diffrn_reflns_limit_h_min -31
_diffrn_reflns_limit_k_max 10
_diffrn_reflns_limit_k_min -19
_diffrn_reflns_limit_l_max 0
_diffrn_reflns_limit_l_min -14
_diffrn_reflns_number 16464
_diffrn_reflns_theta_max 24.98
_diffrn_reflns_theta_min 1.47
_exptl_absorpt_coefficient_mu 7.104
_exptl_crystal_density_diffrn 2.065
_exptl_crystal_F_000 3248
_refine_diff_density_max 1.211
_refine_diff_density_min -0.808
_refine_diff_density_rms 0.208
_refine_ls_abs_structure_details 'Flack H D (1983), Acta Cryst. A39, 876-881'
_refine_ls_abs_structure_Flack 0.01(2)
_refine_ls_extinction_method none
_refine_ls_goodness_of_fit_all 1.008
_refine_ls_goodness_of_fit_obs 1.077
_refine_ls_matrix_type full
_refine_ls_number_parameters 550
_refine_ls_number_reflns 4933
_refine_ls_number_restraints 275
_refine_ls_restrained_S_all 1.000
_refine_ls_restrained_S_obs 1.045
_refine_ls_R_factor_all 0.0961
_refine_ls_R_factor_obs 0.0557
_refine_ls_shift/esd_max 0.000
_refine_ls_shift/esd_mean 0.000
_refine_ls_structure_factor_coef Fsqd
_refine_ls_weighting_details 'w=1/[s^2^(Fo^2^)+( 0.0622P)^2^+0.0000P] where P=(Fo^2^+2Fc^2^)/3'
_refine_ls_weighting_scheme calc
_refine_ls_wR_factor_all 0.1281
_refine_ls_wR_factor_obs 0.1108
_reflns_number_observed 3469
_reflns_number_total 4938
_reflns_observed_criterion >2sigma(I)
_cod_data_source_file ic9515315.cif
_cod_data_source_block s939b
_cod_depositor_comments
;
The following automatic conversions were performed:

'_refine_ls_weighting_scheme' value 'calc w=1/[s^2^(Fo^2^)+(
0.0622P)^2^+0.0000P] where P=(Fo^2^+2Fc^2^)/3' was changed to 'calc'.
New tag '_refine_ls_weighting_details' was created. The value of the
new tag was set to 'w=1/[s^2^(Fo^2^)+( 0.0622P)^2^+0.0000P] where
P=(Fo^2^+2Fc^2^)/3'.

Automatic conversion script
Id: cif_fix_values 3143 2015-03-26 13:38:13Z robertas 
;
_cod_original_cell_volume 5347.5(19)
_cod_database_code 4323848

loop_
_symmetry_equiv_pos_as_xyz
'x, y, z'
'-x+1/2, y+1/2, z+1/2'
'x+1/2, -y+1/2, z'
'-x, -y, z+1/2'

loop_
_atom_site_aniso_label
_atom_site_aniso_U_11
_atom_site_aniso_U_22
_atom_site_aniso_U_33
_atom_site_aniso_U_23
_atom_site_aniso_U_13
_atom_site_aniso_U_12
Br1 0.0270(11) 0.0477(14) 0.0422(10) -0.0156(9) 0.0066(9) -0.0057(10)
Br2 0.0331(11) 0.0224(10) 0.0275(8) 0.0005(7) 0.0081(8) 0.0039(8)
Br3 0.0286(11) 0.0271(11) 0.0271(8) 0.0028(8) -0.0054(7) -0.0010(9)
Br4 0.0306(11) 0.0224(10) 0.0284(8) -0.0009(8) -0.0049(8) 0.0033(9)
Br5 0.0322(11) 0.0318(11) 0.0217(7) -0.0014(8) 0.0032(8) 0.0012(9)
Cu1 0.0276(13) 0.0281(13) 0.0347(10) -0.0013(10) 0.0016(10) -0.0005(11)
Cu2 0.0344(14) 0.0286(14) 0.0198(9) -0.0001(9) -0.0027(9) 0.0008(11)
Cu3 0.0281(13) 0.0263(13) 0.0211(9) -0.0010(9) 0.0005(9) -0.0021(10)
Cu4 0.042(2) 0.0256(13) 0.0352(11) 0.0059(10) 0.0193(11) 0.0073(12)
Cu5 0.0252(13) 0.0285(13) 0.0281(10) 0.0044(9) 0.0002(9) -0.0029(11)
Cu6 0.0251(13) 0.0318(14) 0.0271(10) 0.0081(10) 0.0028(10) 0.0022(11)
Cu7 0.0239(13) 0.0300(15) 0.0639(15) 0.0175(12) 0.0058(12) 0.0033(12)
Cu8 0.0307(13) 0.0285(14) 0.0273(10) 0.0036(10) -0.0011(9) -0.0049(12)
S1 0.030(2) 0.024(2) 0.020(2) -0.003(2) 0.001(2) 0.000(2)
S2 0.020(2) 0.019(2) 0.024(2) -0.004(2) 0.004(2) 0.001(2)
S3 0.025(2) 0.020(2) 0.024(2) 0.001(2) 0.000(2) 0.003(2)
Cl1 0.084(5) 0.039(4) 0.059(3) 0.005(3) -0.002(3) -0.009(3)
Cl2 0.066(5) 0.104(6) 0.061(4) 0.018(4) -0.023(3) -0.028(4)
N11 0.032(7) 0.022(7) 0.028(5) 0.008(6) 0.009(7) -0.012(7)
N12 0.043(8) 0.024(6) 0.022(5) 0.004(6) -0.008(7) -0.003(8)
N21 0.020(7) 0.023(5) 0.029(6) -0.002(6) 0.005(6) 0.007(7)
N22 0.019(6) 0.018(7) 0.030(6) 0.005(6) -0.002(6) 0.001(7)
N31 0.026(6) 0.035(7) 0.030(6) -0.007(7) -0.009(7) 0.002(8)
N32 0.036(7) 0.024(7) 0.033(6) 0.008(7) 0.005(7) -0.005(7)
C1 0.035(10) 0.030(7) 0.021(5) -0.007(8) -0.006(7) 0.002(10)
C2 0.031(10) 0.030(7) 0.024(6) 0.003(8) -0.001(8) 0.009(9)
C3 0.058(14) 0.031(8) 0.023(6) -0.005(9) -0.001(9) 0.002(11)
C4 0.059(15) 0.042(9) 0.017(7) -0.010(8) -0.001(9) -0.002(11)
C5 0.037(12) 0.031(9) 0.030(7) -0.009(8) -0.014(8) 0.008(10)
C6 0.045(13) 0.029(8) 0.025(6) -0.017(8) -0.012(8) 0.002(10)
C7 0.026(6) 0.026(6) 0.020(5) 0.008(6) -0.008(6) 0.005(6)
C8 0.022(8) 0.048(10) 0.035(8) 0.011(9) 0.002(8) 0.005(10)
C9 0.043(12) 0.024(7) 0.019(7) -0.007(7) 0.003(8) -0.009(9)
C10 0.033(10) 0.019(9) 0.025(6) -0.009(7) -0.004(8) 0.000(9)
C11 0.054(11) 0.019(9) 0.026(8) -0.004(8) -0.007(8) -0.010(10)
C12 0.044(9) 0.038(10) 0.032(9) -0.005(8) -0.004(9) 0.006(10)
C13 0.032(6) 0.021(6) 0.016(7) -0.007(7) 0.005(7) -0.008(9)
C14 0.036(7) 0.015(6) 0.012(6) 0.001(7) -0.003(7) 0.009(9)
C15 0.029(6) 0.023(6) 0.020(6) 0.007(6) 0.002(6) 0.014(7)
C16 0.031(8) 0.029(7) 0.028(8) 0.009(8) 0.003(8) -0.003(9)
C17 0.027(6) 0.023(6) 0.025(6) -0.004(6) 0.003(6) -0.008(7)
C18 0.020(6) 0.032(6) 0.026(6) -0.008(6) 0.001(6) 0.010(7)
C19 0.039(7) 0.016(9) 0.029(6) 0.006(7) -0.006(8) 0.014(9)
C20 0.027(9) 0.040(9) 0.029(7) -0.002(8) -0.011(8) 0.010(9)
C21 0.032(7) 0.024(8) 0.042(9) -0.015(8) 0.002(8) 0.013(8)
C22 0.033(9) 0.029(7) 0.023(6) -0.004(8) 0.007(8) -0.002(9)
C23 0.030(9) 0.018(8) 0.034(7) -0.002(8) -0.002(8) -0.011(8)
C24 0.033(9) 0.017(8) 0.035(9) 0.000(7) -0.003(8) 0.000(9)
C25 0.029(6) 0.028(6) 0.014(6) -0.002(7) 0.001(7) 0.006(9)
C26 0.035(7) 0.022(8) 0.023(8) -0.013(7) 0.015(8) -0.010(9)
C27 0.040(7) 0.029(7) 0.030(7) -0.002(7) 0.010(7) -0.014(7)
C28 0.049(9) 0.011(9) 0.028(9) -0.002(7) 0.012(8) -0.003(9)
C29 0.045(6) 0.020(7) 0.028(6) -0.011(6) -0.006(7) -0.007(7)
C30 0.032(7) 0.021(8) 0.017(7) -0.002(7) -0.003(8) -0.010(8)
C31 0.030(8) 0.039(7) 0.033(8) -0.003(9) -0.004(8) -0.002(10)
C32 0.023(7) 0.047(11) 0.042(9) -0.018(9) 0.008(8) -0.013(10)
C33 0.019(10) 0.055(13) 0.034(6) -0.023(9) -0.008(8) 0.010(10)
C34 0.035(7) 0.017(10) 0.031(6) 0.004(7) -0.007(8) 0.011(9)
C35 0.035(7) 0.048(13) 0.031(9) 0.007(9) 0.011(9) -0.003(10)
C36 0.066(13) 0.028(7) 0.032(8) 0.004(8) 0.008(9) 0.016(11)
C37 0.075(18) 0.018(12) 0.062(13) 0.008(11) 0.015(12) 0.004(12)

loop_
_atom_site_label
_atom_site_type_symbol
_atom_site_fract_x
_atom_site_fract_y
_atom_site_fract_z
_atom_site_U_iso_or_equiv
_atom_site_thermal_displace_type
_atom_site_occupancy
_atom_site_calc_flag
_atom_site_refinement_flags
_atom_site_disorder_group
Br1 Br 0.68433(7) 0.15444(13) -0.01480(15) 0.0390(5) Uani 1 d U .
Br2 Br 0.97142(7) 0.13818(11) -0.03963(12) 0.0276(4) Uani 1 d U .
Br3 Br 0.98297(7) 0.22283(11) 0.38841(12) 0.0276(4) Uani 1 d U .
Br4 Br 0.77193(7) 0.33594(11) 0.12608(13) 0.0271(4) Uani 1 d U .
Br5 Br 0.84674(7) 0.34371(12) 0.39582(13) 0.0286(4) Uani 1 d U .
Cu1 Cu 0.76035(9) 0.22119(14) -0.0037(2) 0.0301(5) Uani 1 d U .
Cu2 Cu 0.84278(9) 0.12034(15) 0.0356(2) 0.0276(5) Uani 1 d U .
Cu3 Cu 0.91382(8) 0.26710(14) -0.05646(15) 0.0252(5) Uani 1 d U .
Cu4 Cu 0.86703(10) 0.37696(14) 0.2111(2) 0.0343(6) Uani 1 d U .
Cu5 Cu 0.97817(8) 0.28009(14) 0.2163(2) 0.0272(5) Uani 1 d U .
Cu6 Cu 0.93226(8) 0.10078(14) 0.1184(2) 0.0280(5) Uani 1 d U .
Cu7 Cu 0.80612(9) 0.2337(2) 0.2437(2) 0.0393(6) Uani 1 d U .
Cu8 Cu 0.89821(9) 0.23840(14) 0.3104(2) 0.0288(5) Uani 1 d U .
S1 S 0.8339(2) 0.2216(3) -0.0878(3) 0.0245(10) Uani 1 d U .
S2 S 0.9278(2) 0.3370(3) 0.0963(3) 0.0209(9) Uani 1 d U .
S3 S 0.8629(2) 0.1324(3) 0.2097(3) 0.0230(9) Uani 1 d U .
Cl1 Cl 0.1399(3) 0.2400(4) 0.5944(4) 0.061(2) Uani 1 d . .
Cl2 Cl 0.2384(3) 0.2246(5) 0.6925(5) 0.077(2) Uani 1 d . .
N11 N 0.9277(6) 0.3149(9) -0.2136(10) 0.027(3) Uani 1 d U .
N12 N 0.8231(6) 0.0150(9) -0.0481(10) 0.030(3) Uani 1 d U .
N21 N 0.8665(6) 0.5036(9) 0.1791(10) 0.024(2) Uani 1 d U .
N22 N 1.0496(5) 0.3060(9) 0.1582(10) 0.023(3) Uani 1 d U .
N31 N 0.7529(6) 0.1658(10) 0.3258(11) 0.030(3) Uani 1 d U .
N32 N 0.9642(6) 0.0059(9) 0.2072(11) 0.031(3) Uani 1 d U .
C1 C 0.8436(7) 0.1692(12) -0.2099(12) 0.029(3) Uani 1 d U .
C2 C 0.8715(7) 0.2090(11) -0.2888(13) 0.028(3) Uani 1 d U .
C3 C 0.8825(8) 0.1670(12) -0.3847(14) 0.037(4) Uani 1 d U .
H3 H 0.9014(8) 0.1943(12) -0.4390(14) 0.045 Uiso 1 calc R .
C4 C 0.8671(8) 0.0892(13) -0.4018(12) 0.039(5) Uani 1 d U .
H4 H 0.8751(8) 0.0634(13) -0.4684(12) 0.047 Uiso 1 calc R .
C5 C 0.8398(8) 0.0450(12) -0.3255(13) 0.032(4) Uani 1 d U .
H5 H 0.8299(8) -0.0102(12) -0.3388(13) 0.039 Uiso 1 calc R .
C6 C 0.8271(8) 0.0850(12) -0.2263(13) 0.033(4) Uani 1 d U .
C7 C 0.8833(7) 0.2986(10) -0.2809(12) 0.024(3) Uani 1 d U .
H7A H 0.8893(7) 0.3207(10) -0.3540(12) 0.029 Uiso 1 calc R .
H7B H 0.8539(7) 0.3279(10) -0.2502(12) 0.029 Uiso 1 calc R .
C8 C 0.9727(7) 0.2772(13) -0.2597(14) 0.035(4) Uani 1 d U .
H8A H 0.9678(7) 0.2175(13) -0.2653(14) 0.053 Uiso 1 calc R .
H8B H 1.0018(7) 0.2886(13) -0.2133(14) 0.053 Uiso 1 calc R .
H8C H 0.9788(7) 0.3001(13) -0.3315(14) 0.053 Uiso 1 calc R .
C9 C 0.9362(7) 0.4036(10) -0.2063(12) 0.029(4) Uani 1 d U .
H9A H 0.9064(7) 0.4302(10) -0.1754(12) 0.043 Uiso 1 calc R .
H9B H 0.9425(7) 0.4259(10) -0.2784(12) 0.043 Uiso 1 calc R .
H9C H 0.9655(7) 0.4143(10) -0.1602(12) 0.043 Uiso 1 calc R .
C10 C 0.7955(7) 0.0396(11) -0.1470(12) 0.025(3) Uani 1 d U .
H10A H 0.7666(7) 0.0748(11) -0.1264(12) 0.031 Uiso 1 calc R .
H10B H 0.7819(7) -0.0105(11) -0.1820(12) 0.031 Uiso 1 calc R .
C11 C 0.7881(8) -0.0342(11) 0.0171(13) 0.033(4) Uani 1 d U .
H11A H 0.8050(8) -0.0517(11) 0.0835(13) 0.050 Uiso 1 calc R .
H11B H 0.7775(8) -0.0828(11) -0.0238(13) 0.050 Uiso 1 calc R .
H11C H 0.7585(8) -0.0008(11) 0.0352(13) 0.050 Uiso 1 calc R .
C12 C 0.8681(8) -0.0380(12) -0.0765(14) 0.038(4) Uani 1 d U .
H12A H 0.8918(8) -0.0059(12) -0.1201(14) 0.057 Uiso 1 calc R .
H12B H 0.8568(8) -0.0862(12) -0.1175(14) 0.057 Uiso 1 calc R .
H12C H 0.8848(8) -0.0562(12) -0.0103(14) 0.057 Uiso 1 calc R .
C13 C 0.9651(7) 0.4260(11) 0.0601(11) 0.023(3) Uani 1 d U .
C14 C 0.9410(7) 0.5020(10) 0.0490(11) 0.021(3) Uani 1 d U .
C15 C 0.9687(7) 0.5687(11) 0.0147(11) 0.024(3) Uani 1 d U .
H15 H 0.9521(7) 0.6199(11) 0.0035(11) 0.029 Uiso 1 calc R .
C16 C 1.0186(7) 0.5635(11) -0.0034(13) 0.030(3) Uani 1 d U .
H16 H 1.0370(7) 0.6111(11) -0.0244(13) 0.035 Uiso 1 calc R .
C17 C 1.0433(7) 0.4884(11) 0.0087(12) 0.025(3) Uani 1 d U .
H17 H 1.0784(7) 0.4841(11) -0.0056(12) 0.030 Uiso 1 calc R .
C18 C 1.0160(7) 0.4195(11) 0.0420(13) 0.026(3) Uani 1 d U .
C19 C 0.8836(7) 0.5128(11) 0.0652(12) 0.028(3) Uani 1 d U .
H19A H 0.8737(7) 0.5682(11) 0.0392(12) 0.033 Uiso 1 calc R .
H19B H 0.8658(7) 0.4717(11) 0.0204(12) 0.033 Uiso 1 calc R .
C20 C 0.8990(7) 0.5502(12) 0.2557(13) 0.032(4) Uani 1 d U .
H20A H 0.9334(7) 0.5281(12) 0.2534(13) 0.048 Uiso 1 calc R .
H20B H 0.8855(7) 0.5446(12) 0.3288(13) 0.048 Uiso 1 calc R .
H20C H 0.8995(7) 0.6085(12) 0.2353(13) 0.048 Uiso 1 calc R .
C21 C 0.8154(7) 0.5383(12) 0.1846(14) 0.033(4) Uani 1 d U .
H21A H 0.7933(7) 0.5085(12) 0.1348(14) 0.049 Uiso 1 calc R .
H21B H 0.8164(7) 0.5966(12) 0.1647(14) 0.049 Uiso 1 calc R .
H21C H 0.8024(7) 0.5328(12) 0.2581(14) 0.049 Uiso 1 calc R .
C22 C 1.0436(7) 0.3378(11) 0.0483(12) 0.028(3) Uani 1 d U .
H22A H 1.0250(7) 0.2966(11) 0.0050(12) 0.034 Uiso 1 calc R .
H22B H 1.0774(7) 0.3444(11) 0.0157(12) 0.034 Uiso 1 calc R .
C23 C 1.0746(7) 0.3674(10) 0.2265(13) 0.027(3) Uani 1 d U .
H23A H 1.0542(7) 0.4177(10) 0.2289(13) 0.041 Uiso 1 calc R .
H23B H 1.1079(7) 0.3802(10) 0.1968(13) 0.041 Uiso 1 calc R .
H23C H 1.0784(7) 0.3454(10) 0.2995(13) 0.041 Uiso 1 calc R .
C24 C 1.0792(7) 0.2302(11) 0.1532(13) 0.028(3) Uani 1 d U .
H24A H 1.0619(7) 0.1900(11) 0.1073(13) 0.043 Uiso 1 calc R .
H24B H 1.0830(7) 0.2075(11) 0.2259(13) 0.043 Uiso 1 calc R .
H24C H 1.1126(7) 0.2423(11) 0.1232(13) 0.043 Uiso 1 calc R .
C25 C 0.8487(7) 0.0458(11) 0.2938(11) 0.024(3) Uani 1 d U .
C26 C 0.7992(7) 0.0294(11) 0.3213(12) 0.027(3) Uani 1 d U .
C27 C 0.7888(8) -0.0398(11) 0.3863(13) 0.033(3) Uani 1 d U .
H27 H 0.7548(8) -0.0511(11) 0.4051(13) 0.040 Uiso 1 calc R .
C28 C 0.8252(8) -0.0903(11) 0.4226(12) 0.029(3) Uani 1 d U .
H28 H 0.8166(8) -0.1362(11) 0.4664(12) 0.035 Uiso 1 calc R .
C29 C 0.8765(7) -0.0756(11) 0.3958(13) 0.031(3) Uani 1 d U .
H29 H 0.9024(7) -0.1115(11) 0.4200(13) 0.037 Uiso 1 calc R .
C30 C 0.8878(7) -0.0065(10) 0.3327(11) 0.024(3) Uani 1 d U .
C31 C 0.7528(7) 0.0803(12) 0.2844(14) 0.034(3) Uani 1 d U .
H31A H 0.7521(7) 0.0818(12) 0.2048(14) 0.041 Uiso 1 calc R .
H31B H 0.7217(7) 0.0523(12) 0.3092(14) 0.041 Uiso 1 calc R .
C32 C 0.7016(7) 0.2009(12) 0.2992(15) 0.037(4) Uani 1 d U .
H32A H 0.6968(7) 0.2009(12) 0.2210(15) 0.056 Uiso 1 calc R .
H32B H 0.6992(7) 0.2574(12) 0.3264(15) 0.056 Uiso 1 calc R .
H32C H 0.6754(7) 0.1669(12) 0.3330(15) 0.056 Uiso 1 calc R .
C33 C 0.7606(7) 0.1654(13) 0.4434(13) 0.036(4) Uani 1 d U .
H33A H 0.7606(7) 0.2222(13) 0.4703(13) 0.054 Uiso 1 calc R .
H33B H 0.7930(7) 0.1393(13) 0.4602(13) 0.054 Uiso 1 calc R .
H33C H 0.7333(7) 0.1345(13) 0.4779(13) 0.054 Uiso 1 calc R .
C34 C 0.9448(7) 0.0106(11) 0.3188(12) 0.028(3) Uani 1 d U .
H34A H 0.9521(7) 0.0663(11) 0.3474(12) 0.033 Uiso 1 calc R .
H34B H 0.9637(7) -0.0294(11) 0.3635(12) 0.033 Uiso 1 calc R .
C35 C 1.0190(8) 0.0204(13) 0.2128(14) 0.038(4) Uani 1 d U .
H35A H 1.0334(8) 0.0178(13) 0.1402(14) 0.057 Uiso 1 calc R .
H35B H 1.0347(8) -0.0218(13) 0.2581(14) 0.057 Uiso 1 calc R .
H35C H 1.0254(8) 0.0750(13) 0.2438(14) 0.057 Uiso 1 calc R .
C36 C 0.9522(9) -0.0755(12) 0.1598(14) 0.042(4) Uani 1 d U .
H36A H 0.9155(9) -0.0828(12) 0.1574(14) 0.063 Uiso 1 calc R .
H36B H 0.9672(9) -0.1191(12) 0.2039(14) 0.063 Uiso 1 calc R .
H36C H 0.9658(9) -0.0785(12) 0.0866(14) 0.063 Uiso 1 calc R .
C37 C 0.6728(9) 0.2764(13) -0.2938(17) 0.052(6) Uani 1 d . .
H37A H 0.6632(9) 0.2339(13) -0.2404(17) 0.062 Uiso 1 calc R .
H37B H 0.6627(9) 0.3306(13) -0.2640(17) 0.062 Uiso 1 calc R .

loop_
_atom_type_symbol
_atom_type_description
_atom_type_scat_dispersion_real
_atom_type_scat_dispersion_imag
_atom_type_scat_source
C C 0.0033 0.0016 'International Tables Vol C Tables 4.2.6.8 and 6.1.1.4'
H H 0.0000 0.0000 'International Tables Vol C Tables 4.2.6.8 and 6.1.1.4'
Br Br -0.2901 2.4595 'International Tables Vol C Tables 4.2.6.8 and 6.1.1.4'
Cl Cl 0.1484 0.1585 'International Tables Vol C Tables 4.2.6.8 and 6.1.1.4'
Cu Cu 0.3201 1.2651 'International Tables Vol C Tables 4.2.6.8 and 6.1.1.4'
N N 0.0061 0.0033 'International Tables Vol C Tables 4.2.6.8 and 6.1.1.4'
S S 0.1246 0.1234 'International Tables Vol C Tables 4.2.6.8 and 6.1.1.4'

loop_
_geom_angle_atom_site_label_1
_geom_angle_atom_site_label_2
_geom_angle_atom_site_label_3
_geom_angle
_geom_angle_site_symmetry_1
_geom_angle_site_symmetry_3
_geom_angle_publ_flag
Cu6 Br2 Cu3 90.90(9) . . ?
Cu5 Br3 Cu8 63.19(8) . . ?
Cu7 Br4 Cu1 85.59(10) . . ?
Cu7 Br4 Cu4 66.09(9) . . ?
Cu1 Br4 Cu4 122.14(10) . . ?
Cu4 Br5 Cu8 67.54(9) . . ?
Cu4 Br5 Cu7 65.78(9) . . ?
Cu8 Br5 Cu7 58.40(8) . . ?
S1 Cu1 Br1 138.4(2) . . ?
S1 Cu1 Br4 101.25(15) . . ?
Br1 Cu1 Br4 120.15(11) . . ?
S1 Cu1 Cu2 52.41(13) . . ?
Br1 Cu1 Cu2 115.13(12) . . ?
Br4 Cu1 Cu2 103.36(10) . . ?
N12 Cu2 S3 128.2(4) . . ?
N12 Cu2 S1 103.6(4) . . ?
S3 Cu2 S1 128.1(2) . . ?
N12 Cu2 Cu6 109.1(4) . . ?
S3 Cu2 Cu6 53.95(13) . . ?
S1 Cu2 Cu6 116.8(2) . . ?
N12 Cu2 Cu1 101.6(4) . . ?
S3 Cu2 Cu1 107.9(2) . . ?
S1 Cu2 Cu1 50.91(13) . . ?
Cu6 Cu2 Cu1 149.19(11) . . ?
N11 Cu3 S2 124.2(4) . . ?
N11 Cu3 S1 97.0(4) . . ?
S2 Cu3 S1 117.6(2) . . ?
N11 Cu3 Br2 105.4(4) . . ?
S2 Cu3 Br2 104.00(14) . . ?
S1 Cu3 Br2 107.43(15) . . ?
N21 Cu4 S2 99.7(4) . . ?
N21 Cu4 Br5 113.4(4) . . ?
S2 Cu4 Br5 134.2(2) . . ?
N21 Cu4 Cu8 155.2(4) . . ?
S2 Cu4 Cu8 80.18(14) . . ?
Br5 Cu4 Cu8 56.47(8) . . ?
N21 Cu4 Br4 98.9(4) . . ?
S2 Cu4 Br4 109.65(15) . . ?
Br5 Cu4 Br4 95.95(10) . . ?
Cu8 Cu4 Br4 104.44(10) . . ?
N21 Cu4 Cu7 145.2(4) . . ?
S2 Cu4 Cu7 105.08(15) . . ?
Br5 Cu4 Cu7 63.79(9) . . ?
Cu8 Cu4 Cu7 55.26(8) . . ?
Br4 Cu4 Cu7 49.80(7) . . ?
N22 Cu5 S2 103.5(4) . . ?
N22 Cu5 Br3 110.5(4) . . ?
S2 Cu5 Br3 145.0(2) . . ?
N22 Cu5 Cu8 171.3(4) . . ?
S2 Cu5 Cu8 85.19(14) . . ?
Br3 Cu5 Cu8 60.86(8) . . ?
N32 Cu6 S3 103.8(4) . . ?
N32 Cu6 Br2 117.7(4) . . ?
S3 Cu6 Br2 138.4(2) . . ?
N32 Cu6 Cu2 132.2(4) . . ?
S3 Cu6 Cu2 54.50(12) . . ?
Br2 Cu6 Cu2 92.41(10) . . ?
N31 Cu7 S3 99.1(5) . . ?
N31 Cu7 Br4 114.5(4) . . ?
S3 Cu7 Br4 129.9(2) . . ?
N31 Cu7 Cu8 120.3(4) . . ?
S3 Cu7 Cu8 56.83(14) . . ?
Br4 Cu7 Cu8 122.36(11) . . ?
N31 Cu7 Br5 105.6(4) . . ?
S3 Cu7 Br5 109.30(15) . . ?
Br4 Cu7 Br5 96.63(10) . . ?
Cu8 Cu7 Br5 53.36(8) . . ?
N31 Cu7 Cu4 153.1(4) . . ?
S3 Cu7 Cu4 100.83(15) . . ?
Br4 Cu7 Cu4 64.11(9) . . ?
Cu8 Cu7 Cu4 59.13(9) . . ?
Br5 Cu7 Cu4 50.43(7) . . ?
S3 Cu8 Br5 121.9(2) . . ?
S3 Cu8 Br3 120.3(2) . . ?
Br5 Cu8 Br3 114.43(10) . . ?
S3 Cu8 Cu5 106.78(14) . . ?
Br5 Cu8 Cu5 119.16(11) . . ?
Br3 Cu8 Cu5 55.96(8) . . ?
S3 Cu8 Cu7 54.83(14) . . ?
Br5 Cu8 Cu7 68.24(10) . . ?
Br3 Cu8 Cu7 171.15(11) . . ?
Cu5 Cu8 Cu7 131.07(11) . . ?
S3 Cu8 Cu4 104.35(14) . . ?
Br5 Cu8 Cu4 55.99(8) . . ?
Br3 Cu8 Cu4 123.11(11) . . ?
Cu5 Cu8 Cu4 79.71(9) . . ?
Cu7 Cu8 Cu4 65.61(9) . . ?
C1 S1 Cu1 122.3(7) . . ?
C1 S1 Cu2 102.6(6) . . ?
Cu1 S1 Cu2 76.7(2) . . ?
C1 S1 Cu3 99.7(6) . . ?
Cu1 S1 Cu3 137.8(2) . . ?
Cu2 S1 Cu3 91.3(2) . . ?
C13 S2 Cu5 99.9(6) . . ?
C13 S2 Cu3 106.6(5) . . ?
Cu5 S2 Cu3 117.5(2) . . ?
C13 S2 Cu4 108.6(6) . . ?
Cu5 S2 Cu4 97.3(2) . . ?
Cu3 S2 Cu4 124.4(2) . . ?
C25 S3 Cu6 106.9(6) . . ?
C25 S3 Cu2 116.4(6) . . ?
Cu6 S3 Cu2 71.56(15) . . ?
C25 S3 Cu7 108.7(6) . . ?
Cu6 S3 Cu7 144.3(2) . . ?
Cu2 S3 Cu7 94.9(2) . . ?
C25 S3 Cu8 110.6(5) . . ?
Cu6 S3 Cu8 96.4(2) . . ?
Cu2 S3 Cu8 133.0(2) . . ?
Cu7 S3 Cu8 68.3(2) . . ?
C8 N11 C9 108.2(14) . . ?
C8 N11 C7 110.9(14) . . ?
C9 N11 C7 109.7(14) . . ?
C8 N11 Cu3 110.4(11) . . ?
C9 N11 Cu3 109.2(9) . . ?
C7 N11 Cu3 108.4(10) . . ?
C11 N12 C10 106.9(14) . . ?
C11 N12 C12 108.6(14) . . ?
C10 N12 C12 110.4(13) . . ?
C11 N12 Cu2 109.4(10) . . ?
C10 N12 Cu2 108.5(10) . . ?
C12 N12 Cu2 112.8(12) . . ?
C21 N21 C20 108.0(13) . . ?
C21 N21 C19 106.6(13) . . ?
C20 N21 C19 112.3(14) . . ?
C21 N21 Cu4 111.9(12) . . ?
C20 N21 Cu4 112.0(10) . . ?
C19 N21 Cu4 106.1(10) . . ?
C24 N22 C23 110.7(14) . . ?
C24 N22 C22 108.3(13) . . ?
C23 N22 C22 110.3(13) . . ?
C24 N22 Cu5 109.6(11) . . ?
C23 N22 Cu5 110.5(10) . . ?
C22 N22 Cu5 107.2(11) . . ?
C33 N31 C31 109.8(15) . . ?
C33 N31 C32 110.0(14) . . ?
C31 N31 C32 106.0(13) . . ?
C33 N31 Cu7 113.5(12) . . ?
C31 N31 Cu7 109.3(11) . . ?
C32 N31 Cu7 107.9(11) . . ?
C35 N32 C34 106.8(13) . . ?
C35 N32 C36 112.0(16) . . ?
C34 N32 C36 110.1(14) . . ?
C35 N32 Cu6 108.0(11) . . ?
C34 N32 Cu6 108.5(11) . . ?
C36 N32 Cu6 111.3(11) . . ?
C2 C1 C6 120.1(15) . . ?
C2 C1 S1 117.5(14) . . ?
C6 C1 S1 122.2(13) . . ?
C1 C2 C3 119.0(17) . . ?
C1 C2 C7 121.4(15) . . ?
C3 C2 C7 119.1(15) . . ?
C4 C3 C2 121.8(18) . . ?
C3 C4 C5 122.3(16) . . ?
C4 C5 C6 118.4(18) . . ?
C5 C6 C1 118.5(17) . . ?
C5 C6 C10 118.5(17) . . ?
C1 C6 C10 123.0(15) . . ?
N11 C7 C2 112.4(13) . . ?
N12 C10 C6 113.8(15) . . ?
C18 C13 C14 120.2(17) . . ?
C18 C13 S2 121.1(14) . . ?
C14 C13 S2 118.7(14) . . ?
C15 C14 C13 118.8(17) . . ?
C15 C14 C19 118.5(15) . . ?
C13 C14 C19 122.6(16) . . ?
C16 C15 C14 121.9(17) . . ?
C15 C16 C17 119.9(17) . . ?
C16 C17 C18 119.4(17) . . ?
C13 C18 C17 119.8(17) . . ?
C13 C18 C22 122.3(17) . . ?
C17 C18 C22 117.7(16) . . ?
N21 C19 C14 114.2(13) . . ?
N22 C22 C18 114.0(13) . . ?
C26 C25 C30 119.5(16) . . ?
C26 C25 S3 119.6(14) . . ?
C30 C25 S3 120.9(14) . . ?
C25 C26 C27 118.7(18) . . ?
C25 C26 C31 125.3(16) . . ?
C27 C26 C31 116.0(17) . . ?
C28 C27 C26 122.5(19) . . ?
C27 C28 C29 120.4(17) . . ?
C30 C29 C28 118.1(18) . . ?
C29 C30 C25 120.8(17) . . ?
C29 C30 C34 114.5(16) . . ?
C25 C30 C34 124.5(15) . . ?
N31 C31 C26 113.3(14) . . ?
N32 C34 C30 115.7(14) . . ?
Cl1 C37 Cl2 116.1(13) 3_554 3_554 ?

loop_
_geom_bond_atom_site_label_1
_geom_bond_atom_site_label_2
_geom_bond_distance
_geom_bond_site_symmetry_2
_geom_bond_publ_flag
Br1 Cu1 2.293(3) . ?
Br2 Cu6 2.303(3) . ?
Br2 Cu3 2.599(3) . ?
Br3 Cu5 2.335(2) . ?
Br3 Cu8 2.461(3) . ?
Br4 Cu7 2.389(3) . ?
Br4 Cu1 2.482(3) . ?
Br4 Cu4 2.815(3) . ?
Br5 Cu4 2.418(3) . ?
Br5 Cu8 2.431(3) . ?
Br5 Cu7 2.814(3) . ?
Cu1 S1 2.213(5) . ?
Cu1 Cu2 2.775(3) . ?
Cu2 N12 2.068(14) . ?
Cu2 S3 2.236(4) . ?
Cu2 S1 2.259(5) . ?
Cu2 Cu6 2.606(3) . ?
Cu3 N11 2.133(13) . ?
Cu3 S2 2.241(4) . ?
Cu3 S1 2.278(5) . ?
Cu4 N21 2.093(15) . ?
Cu4 S2 2.249(5) . ?
Cu4 Cu8 2.695(3) . ?
Cu4 Cu7 2.860(3) . ?
Cu5 N22 2.070(14) . ?
Cu5 S2 2.204(5) . ?
Cu5 Cu8 2.515(3) . ?
Cu6 N32 2.075(15) . ?
Cu6 S3 2.221(5) . ?
Cu7 N31 2.06(2) . ?
Cu7 S3 2.270(5) . ?
Cu7 Cu8 2.581(3) . ?
Cu8 S3 2.324(5) . ?
S1 C1 1.76(2) . ?
S2 C13 1.81(2) . ?
S3 C25 1.79(2) . ?
Cl1 C37 1.66(2) 3_456 ?
Cl2 C37 1.75(2) 3_456 ?
N11 C8 1.46(2) . ?
N11 C9 1.46(2) . ?
N11 C7 1.47(2) . ?
N12 C11 1.47(2) . ?
N12 C10 1.49(2) . ?
N12 C12 1.51(2) . ?
N21 C21 1.47(2) . ?
N21 C20 1.49(2) . ?
N21 C19 1.49(2) . ?
N22 C24 1.46(2) . ?
N22 C23 1.47(2) . ?
N22 C22 1.47(2) . ?
N31 C33 1.48(2) . ?
N31 C31 1.48(2) . ?
N31 C32 1.51(2) . ?
N32 C35 1.47(2) . ?
N32 C34 1.48(2) . ?
N32 C36 1.48(2) . ?
C1 C2 1.39(2) . ?
C1 C6 1.45(3) . ?
C2 C3 1.40(2) . ?
C2 C7 1.49(2) . ?
C3 C4 1.34(3) . ?
C4 C5 1.39(3) . ?
C5 C6 1.43(2) . ?
C6 C10 1.49(3) . ?
C13 C18 1.37(2) . ?
C13 C14 1.40(2) . ?
C14 C15 1.38(2) . ?
C14 C19 1.55(2) . ?
C15 C16 1.35(2) . ?
C16 C17 1.39(2) . ?
C17 C18 1.40(2) . ?
C18 C22 1.52(2) . ?
C25 C26 1.38(2) . ?
C25 C30 1.42(2) . ?
C26 C27 1.41(2) . ?
C26 C31 1.55(3) . ?
C27 C28 1.35(3) . ?
C28 C29 1.42(3) . ?
C29 C30 1.40(2) . ?
C30 C34 1.55(2) . ?
C37 Cl1 1.66(2) 3_554 ?
C37 Cl2 1.75(2) 3_554 ?
